data_7248243
loop_
_publ_author_name
'Novikov, Anton P.'
'Volkov, Mikhail A.'

_publ_section_title
;
 The influence of the alkoxy substituent length on the crystal structures
 of Tc(v) complexes with pyrazine
;
_journal_issue 12
_journal_name_full CrystEngComm
_journal_page_first 1747
_journal_page_last 1755
_journal_paper_doi 10.1039/D4CE00029C
_journal_volume 26
_journal_year 2024
_chemical_formula_moiety 'C12 H17 Cl2 N4 O2 Tc'
_chemical_formula_sum 'C12 H17 Cl2 N4 O2 Tc'
_chemical_formula_weight 418.19
_space_group_crystal_system triclinic
_space_group_IT_number 2
_space_group_name_Hall '-P 1'
_space_group_name_H-M_alt 'P -1'
_atom_sites_solution_hydrogens geom
_atom_sites_solution_primary dual
_audit_creation_date 2023-07-10
_audit_creation_method
;
Olex2 1.5
(compiled 2023.03.06 svn.rbb2c1857 for OlexSys, GUI svn.r6748)
;
_audit_update_record
;
2023-10-18 deposited with the CCDC.	2024-02-13 downloaded from the CCDC.
;
_cell_angle_alpha 74.521(5)
_cell_angle_beta 82.598(6)
_cell_angle_gamma 83.057(5)
_cell_formula_units_Z 4
_cell_length_a 9.0647(11)
_cell_length_b 12.8136(15)
_cell_length_c 14.4134(17)
_cell_measurement_reflns_used 1135
_cell_measurement_temperature 100(2)
_cell_measurement_theta_max 21.292
_cell_measurement_theta_min 3.477
_cell_volume 1593.4(3)
_computing_cell_refinement 'SAINT V8.40B (Bruker, 2020)'
_computing_data_reduction 'SAINT V8.40B (Bruker, 2020)'
_computing_molecular_graphics 'Olex2 1.5 (Dolomanov et al., 2009)'
_computing_publication_material 'Olex2 1.5 (Dolomanov et al., 2009)'
_computing_structure_refinement 'SHELXL 2018/3 (Sheldrick, 2015)'
_computing_structure_solution 'SHELXT 2018/2 (Sheldrick, 2018)'
_diffrn_ambient_temperature 100(2)
_diffrn_measured_fraction_theta_full 0.995
_diffrn_measured_fraction_theta_max 0.997
_diffrn_measurement_device_type 'Bruker KAPPA APEX II area-detector diffractometer'
_diffrn_radiation_type MoK\a
_diffrn_radiation_wavelength 0.71073
_diffrn_reflns_av_R_equivalents 0.1220
_diffrn_reflns_av_unetI/netI 0.1631
_diffrn_reflns_Laue_measured_fraction_full 0.995
_diffrn_reflns_Laue_measured_fraction_max 0.997
_diffrn_reflns_limit_h_max 12
_diffrn_reflns_limit_h_min -12
_diffrn_reflns_limit_k_max 18
_diffrn_reflns_limit_k_min -18
_diffrn_reflns_limit_l_max 20
_diffrn_reflns_limit_l_min -20
_diffrn_reflns_number 28315
_diffrn_reflns_point_group_measured_fraction_full 0.995
_diffrn_reflns_point_group_measured_fraction_max 0.997
_diffrn_reflns_theta_full 25.242
_diffrn_reflns_theta_max 29.998
_diffrn_reflns_theta_min 4.141
_diffrn_source_current 30.0
_diffrn_source_power 1.5
_diffrn_source_voltage 50.0
_exptl_absorpt_coefficient_mu 1.247
_exptl_absorpt_correction_T_max 1.0000
_exptl_absorpt_correction_T_min 0.8957
_exptl_absorpt_correction_type multi-scan
_exptl_absorpt_process_details
;
SADABS-2016/2 (Bruker,2016/2) was used for absorption correction.
wR2(int) was 0.0842 before and 0.0734 after correction.
The Ratio of minimum to maximum transmission is 0.8957.
The \l/2 correction factor is Not present.
;
_exptl_crystal_density_diffrn 1.743
_exptl_crystal_description needle
_exptl_crystal_F_000 840
_exptl_crystal_size_max 0.12
_exptl_crystal_size_mid 0.09
_exptl_crystal_size_min 0.07
_refine_diff_density_max 0.924
_refine_diff_density_min -1.041
_refine_diff_density_rms 0.217
_refine_ls_extinction_method none
_refine_ls_goodness_of_fit_ref 0.949
_refine_ls_hydrogen_treatment constr
_refine_ls_matrix_type full
_refine_ls_number_parameters 381
_refine_ls_number_reflns 9273
_refine_ls_number_restraints 0
_refine_ls_restrained_S_all 0.949
_refine_ls_R_factor_all 0.1207
_refine_ls_R_factor_gt 0.0633
_refine_ls_shift/su_max 0.001
_refine_ls_shift/su_mean 0.000
_refine_ls_structure_factor_coef Fsqd
_refine_ls_weighting_details 'w=1/[\s^2^(Fo^2^)+(0.0183P)^2^] where P=(Fo^2^+2Fc^2^)/3'
_refine_ls_weighting_scheme calc
_refine_ls_wR_factor_gt 0.1015
_refine_ls_wR_factor_ref 0.1238
_reflns_Friedel_coverage 0.000
_reflns_number_gt 5523
_reflns_number_total 9273
_reflns_threshold_expression 'I > 2\s(I)'
_cod_data_source_file d4ce00029c2.cif
_cod_data_source_block mv15_lt_0m
_cod_depositor_comments
;
Adding full bibliography for 7248235--7248244.cif.

2024-09-02
Z value and formula fixed to values more according to usual
chemical conventions.                 miguel
;
_cod_original_formula_sum 'C24 H34 Cl4 N8 O4 Tc2'
_cod_original_formula_weight 836.39
_cod_original_formula_moiety '2(C12 H17 Cl2 N4 O2 Tc)'
_cod_original_formula_units_Z 2
_cod_database_code 7248243
_shelx_shelxl_version_number 2018/3
_shelx_space_group_comment
;
The symmetry employed for this shelxl refinement is uniquely defined
by the following loop, which should always be used as a source of
symmetry information in preference to the above space-group names.
They are only intended as comments.
;
_shelx_estimated_absorpt_t_max 0.918
_shelx_estimated_absorpt_t_min 0.865
_olex2_refinement_description
;
1.a Secondary CH2 refined with riding coordinates:
 C11(H11A,H11B), C9(H9A,H9B), C31(H31A,H31B), C10(H10A,H10B), C30(H30A,H30B),
 C29(H29A,H29B)
1.b Aromatic/amide H refined with riding coordinates:
 C6(H6), C8(H8), C7(H7), C22(H22), C23(H23), C27(H27), C24(H24), C26(H26),
 C5(H5), C2(H2), C4(H4), C21(H21), C3(H3), C28(H28), C25(H25), C1(H1)
1.c Idealised Me refined as rotating group:
 C32(H32A,H32B,H32C), C12(H12A,H12B,H12C)
;
_olex2_submission_special_instructions 'No special instructions were received'

loop_
_space_group_symop_operation_xyz
'x, y, z'
'-x, -y, -z'

loop_
_atom_site_label
_atom_site_type_symbol
_atom_site_fract_x
_atom_site_fract_y
_atom_site_fract_z
_atom_site_U_iso_or_equiv
_atom_site_adp_type
_atom_site_occupancy
_atom_site_site_symmetry_order
_atom_site_calc_flag
_atom_site_refinement_flags_posn
_atom_site_refinement_flags_adp
_atom_site_refinement_flags_occupancy
_atom_site_disorder_assembly
_atom_site_disorder_group
Tc1 Tc 0.52265(5) 0.11015(4) 0.22759(3) 0.00979(11) Uani 1 1 d . . . . .
Tc2 Tc 0.96367(5) 0.40335(4) 0.29422(3) 0.01000(11) Uani 1 1 d . . . . .
Cl1 Cl 0.37486(14) 0.13305(11) 0.09288(9) 0.0151(3) Uani 1 1 d . . . . .
Cl21 Cl 0.78404(14) 0.41222(11) 0.43415(9) 0.0165(3) Uani 1 1 d . . . . .
Cl2 Cl 0.66931(15) 0.07320(11) 0.35976(9) 0.0158(3) Uani 1 1 d . . . . .
Cl22 Cl 1.14257(14) 0.40785(11) 0.15806(9) 0.0161(3) Uani 1 1 d . . . . .
O1 O 0.5975(4) -0.0203(3) 0.1989(2) 0.0111(8) Uani 1 1 d . . . . .
O21 O 0.9975(4) 0.5435(3) 0.2951(3) 0.0131(8) Uani 1 1 d . . . . .
O2 O 0.4454(4) 0.2312(3) 0.2397(3) 0.0148(8) Uani 1 1 d . . . . .
O22 O 0.9259(4) 0.2742(3) 0.3119(3) 0.0160(8) Uani 1 1 d . . . . .
N4 N 0.1056(5) -0.0744(4) 0.4323(3) 0.0156(10) Uani 1 1 d . . . . .
N24 N 0.5619(5) 0.5558(4) 0.0840(3) 0.0159(10) Uani 1 1 d . . . . .
N3 N 0.3446(5) 0.0318(4) 0.3204(3) 0.0106(9) Uani 1 1 d . . . . .
N21 N 1.1400(5) 0.3453(3) 0.3864(3) 0.0110(9) Uani 1 1 d . . . . .
N2 N 0.9357(5) 0.2875(4) 0.0064(3) 0.0200(11) Uani 1 1 d . . . . .
N22 N 1.3781(5) 0.2603(4) 0.4982(3) 0.0175(11) Uani 1 1 d . . . . .
N23 N 0.7925(5) 0.4649(3) 0.2006(3) 0.0112(9) Uani 1 1 d . . . . .
N1 N 0.7027(5) 0.1852(4) 0.1307(3) 0.0140(10) Uani 1 1 d . . . . .
C6 C 0.0859(6) 0.0232(4) 0.3710(4) 0.0144(12) Uani 1 1 d . . . . .
H6 H -0.012893 0.057209 0.365695 0.017 Uiso 1 1 calc R U . . .
C11 C 0.5876(6) -0.2662(4) 0.2668(4) 0.0165(12) Uani 1 1 d . . . . .
H11A H 0.617424 -0.225457 0.309771 0.020 Uiso 1 1 calc R U . . .
H11B H 0.679769 -0.301239 0.238882 0.020 Uiso 1 1 calc R U . . .
C8 C 0.3673(6) -0.0659(4) 0.3836(4) 0.0120(11) Uani 1 1 d . . . . .
H8 H 0.466004 -0.099099 0.391138 0.014 Uiso 1 1 calc R U . . .
C7 C 0.2469(6) -0.1179(4) 0.4376(4) 0.0156(12) Uani 1 1 d . . . . .
H7 H 0.265620 -0.187676 0.480275 0.019 Uiso 1 1 calc R U . . .
C22 C 1.3789(6) 0.3562(5) 0.4328(4) 0.0168(12) Uani 1 1 d . . . . .
H22 H 1.463027 0.396586 0.424444 0.020 Uiso 1 1 calc R U . . .
C23 C 1.2529(6) 0.2088(5) 0.5091(4) 0.0172(12) Uani 1 1 d . . . . .
H23 H 1.246082 0.140816 0.555673 0.021 Uiso 1 1 calc R U . . .
C27 C 0.6954(6) 0.5953(4) 0.0674(4) 0.0143(12) Uani 1 1 d . . . . .
H27 H 0.712443 0.656419 0.014262 0.017 Uiso 1 1 calc R U . . .
C24 C 1.1342(6) 0.2516(4) 0.4547(4) 0.0142(11) Uani 1 1 d . . . . .
H24 H 1.047086 0.213706 0.466139 0.017 Uiso 1 1 calc R U . . .
C26 C 0.5471(6) 0.4674(4) 0.1583(4) 0.0163(12) Uani 1 1 d . . . . .
H26 H 0.455501 0.434687 0.170582 0.020 Uiso 1 1 calc R U . . .
C5 C 0.2030(6) 0.0777(4) 0.3143(4) 0.0122(11) Uani 1 1 d . . . . .
H5 H 0.183338 0.147200 0.271378 0.015 Uiso 1 1 calc R U . . .
C9 C 0.5988(6) -0.0892(4) 0.1358(4) 0.0167(12) Uani 1 1 d . . . . .
H9A H 0.703183 -0.114973 0.117431 0.020 Uiso 1 1 calc R U . . .
H9B H 0.554431 -0.047716 0.075996 0.020 Uiso 1 1 calc R U . . .
C31 C 0.9880(6) 0.7947(5) 0.2123(4) 0.0210(13) Uani 1 1 d . . . . .
H31A H 0.895311 0.827695 0.241523 0.025 Uiso 1 1 calc R U . . .
H31B H 0.958932 0.751264 0.171226 0.025 Uiso 1 1 calc R U . . .
C2 C 0.9605(6) 0.2000(5) 0.0794(4) 0.0214(13) Uani 1 1 d . . . . .
H2 H 1.060706 0.171938 0.089524 0.026 Uiso 1 1 calc R U . . .
C4 C 0.6758(6) 0.2723(4) 0.0579(4) 0.0175(12) Uani 1 1 d . . . . .
H4 H 0.575633 0.300564 0.047772 0.021 Uiso 1 1 calc R U . . .
C32 C 1.0803(7) 0.8858(5) 0.1485(4) 0.0284(15) Uani 1 1 d . . . . .
H32A H 1.020450 0.932311 0.098645 0.043 Uiso 1 1 calc R U . . .
H32B H 1.170538 0.853545 0.117637 0.043 Uiso 1 1 calc R U . . .
H32C H 1.108648 0.929389 0.188737 0.043 Uiso 1 1 calc R U . . .
C10 C 0.5109(6) -0.1861(4) 0.1849(4) 0.0166(12) Uani 1 1 d . . . . .
H10A H 0.496034 -0.224481 0.136059 0.020 Uiso 1 1 calc R U . . .
H10B H 0.411232 -0.159704 0.211034 0.020 Uiso 1 1 calc R U . . .
C21 C 1.2629(6) 0.3992(4) 0.3767(4) 0.0174(12) Uani 1 1 d . . . . .
H21 H 1.269451 0.467484 0.330629 0.021 Uiso 1 1 calc R U . . .
C3 C 0.7925(7) 0.3221(5) -0.0031(4) 0.0223(14) Uani 1 1 d . . . . .
H3 H 0.769168 0.383925 -0.054136 0.027 Uiso 1 1 calc R U . . .
C12 C 0.4910(7) -0.3545(5) 0.3273(4) 0.0232(14) Uani 1 1 d . . . . .
H12A H 0.453401 -0.391193 0.284659 0.035 Uiso 1 1 calc R U . . .
H12B H 0.406600 -0.321605 0.362695 0.035 Uiso 1 1 calc R U . . .
H12C H 0.550873 -0.407598 0.373334 0.035 Uiso 1 1 calc R U . . .
C28 C 0.8102(6) 0.5497(4) 0.1253(4) 0.0133(11) Uani 1 1 d . . . . .
H28 H 0.903544 0.580111 0.110391 0.016 Uiso 1 1 calc R U . . .
C25 C 0.6586(6) 0.4215(4) 0.2180(4) 0.0134(11) Uani 1 1 d . . . . .
H25 H 0.641762 0.359975 0.270790 0.016 Uiso 1 1 calc R U . . .
C30 C 1.0733(7) 0.7196(4) 0.2925(4) 0.0205(14) Uani 1 1 d . . . . .
H30A H 1.091967 0.761988 0.337455 0.025 Uiso 1 1 calc R U . . .
H30B H 1.171631 0.694461 0.263440 0.025 Uiso 1 1 calc R U . . .
C1 C 0.8467(6) 0.1492(5) 0.1404(4) 0.0177(12) Uani 1 1 d . . . . .
H1 H 0.870476 0.086834 0.190800 0.021 Uiso 1 1 calc R U . . .
C29 C 0.9946(6) 0.6204(4) 0.3506(4) 0.0184(13) Uani 1 1 d . . . . .
H29A H 1.044454 0.586047 0.409956 0.022 Uiso 1 1 calc R U . . .
H29B H 0.889672 0.643453 0.370393 0.022 Uiso 1 1 calc R U . . .

loop_
_atom_site_aniso_label
_atom_site_aniso_U_11
_atom_site_aniso_U_22
_atom_site_aniso_U_33
_atom_site_aniso_U_23
_atom_site_aniso_U_13
_atom_site_aniso_U_12
Tc1 0.0088(2) 0.0093(2) 0.0104(2) -0.00063(18) -0.00150(17) -0.00099(17)
Tc2 0.0090(2) 0.0084(2) 0.0119(2) -0.00075(18) -0.00241(17) -0.00108(17)
Cl1 0.0143(7) 0.0172(7) 0.0124(7) -0.0002(6) -0.0047(5) -0.0005(5)
Cl21 0.0125(7) 0.0202(8) 0.0145(7) -0.0012(6) -0.0005(5) -0.0006(6)
Cl2 0.0160(7) 0.0180(7) 0.0135(7) -0.0016(6) -0.0056(5) -0.0037(6)
Cl22 0.0121(7) 0.0197(7) 0.0154(7) -0.0038(6) 0.0004(5) -0.0005(5)
O1 0.0135(19) 0.0078(19) 0.0114(19) -0.0017(15) -0.0010(15) 0.0000(15)
O21 0.014(2) 0.0066(19) 0.020(2) -0.0039(16) -0.0049(16) -0.0026(15)
O2 0.015(2) 0.012(2) 0.017(2) -0.0049(17) 0.0000(16) -0.0022(16)
O22 0.013(2) 0.013(2) 0.022(2) -0.0016(17) -0.0053(16) -0.0021(16)
N4 0.018(3) 0.015(3) 0.014(2) -0.005(2) 0.0038(19) -0.005(2)
N24 0.015(2) 0.015(3) 0.018(3) -0.004(2) -0.006(2) 0.003(2)
N3 0.011(2) 0.014(2) 0.009(2) -0.0056(19) 0.0001(17) -0.0034(19)
N21 0.013(2) 0.010(2) 0.010(2) -0.0034(19) 0.0014(18) -0.0023(18)
N2 0.020(3) 0.023(3) 0.018(3) -0.005(2) 0.003(2) -0.009(2)
N22 0.019(3) 0.018(3) 0.015(3) 0.000(2) -0.007(2) 0.000(2)
N23 0.014(2) 0.007(2) 0.012(2) -0.0010(19) -0.0038(18) -0.0009(18)
N1 0.009(2) 0.014(3) 0.019(3) -0.005(2) -0.0004(19) -0.0014(19)
C6 0.009(3) 0.014(3) 0.021(3) -0.006(2) -0.002(2) 0.000(2)
C11 0.016(3) 0.012(3) 0.023(3) -0.006(3) -0.008(2) 0.001(2)
C8 0.014(3) 0.010(3) 0.012(3) -0.001(2) -0.004(2) 0.000(2)
C7 0.026(3) 0.010(3) 0.009(3) 0.003(2) -0.004(2) -0.002(2)
C22 0.006(3) 0.020(3) 0.022(3) 0.000(3) -0.004(2) -0.001(2)
C23 0.022(3) 0.013(3) 0.015(3) 0.001(2) -0.003(2) -0.004(2)
C27 0.020(3) 0.012(3) 0.010(3) -0.002(2) 0.001(2) -0.001(2)
C24 0.016(3) 0.013(3) 0.013(3) -0.003(2) 0.001(2) 0.000(2)
C26 0.014(3) 0.016(3) 0.022(3) -0.008(3) -0.007(2) 0.001(2)
C5 0.011(3) 0.011(3) 0.014(3) -0.002(2) 0.001(2) -0.001(2)
C9 0.023(3) 0.013(3) 0.014(3) -0.005(2) -0.003(2) 0.006(2)
C31 0.022(3) 0.012(3) 0.029(4) -0.004(3) 0.001(3) -0.005(2)
C2 0.012(3) 0.028(4) 0.025(3) -0.008(3) 0.000(2) -0.005(3)
C4 0.020(3) 0.013(3) 0.019(3) -0.002(2) -0.001(2) -0.002(2)
C32 0.032(4) 0.020(4) 0.031(4) -0.003(3) -0.003(3) -0.005(3)
C10 0.020(3) 0.014(3) 0.018(3) -0.006(2) -0.007(2) 0.001(2)
C21 0.017(3) 0.010(3) 0.023(3) 0.000(2) -0.001(2) -0.002(2)
C3 0.030(4) 0.015(3) 0.020(3) -0.002(3) -0.002(3) -0.005(3)
C12 0.029(4) 0.021(3) 0.021(3) -0.009(3) 0.000(3) -0.002(3)
C28 0.007(3) 0.013(3) 0.020(3) -0.006(2) 0.000(2) 0.001(2)
C25 0.012(3) 0.010(3) 0.019(3) -0.004(2) -0.002(2) -0.002(2)
C30 0.026(3) 0.011(3) 0.029(3) -0.007(3) -0.015(3) -0.002(3)
C1 0.009(3) 0.019(3) 0.024(3) -0.002(3) -0.008(2) 0.002(2)
C29 0.022(3) 0.015(3) 0.021(3) -0.009(3) -0.006(2) 0.002(2)

loop_
_atom_type_symbol
_atom_type_description
_atom_type_scat_dispersion_real
_atom_type_scat_dispersion_imag
_atom_type_scat_source
C C 0.0033 0.0016 'International Tables Vol C Tables 4.2.6.8 and 6.1.1.4'
H H 0.0000 0.0000 'International Tables Vol C Tables 4.2.6.8 and 6.1.1.4'
Cl Cl 0.1484 0.1585 'International Tables Vol C Tables 4.2.6.8 and 6.1.1.4'
N N 0.0061 0.0033 'International Tables Vol C Tables 4.2.6.8 and 6.1.1.4'
O O 0.0106 0.0060 'International Tables Vol C Tables 4.2.6.8 and 6.1.1.4'
Tc Tc -1.4390 0.7593 'International Tables Vol C Tables 4.2.6.8 and 6.1.1.4'

loop_
_geom_angle_atom_site_label_1
_geom_angle_atom_site_label_2
_geom_angle_atom_site_label_3
_geom_angle
_geom_angle_site_symmetry_1
_geom_angle_site_symmetry_3
_geom_angle_publ_flag
Cl2 Tc1 Cl1 175.57(5) . . ?
O1 Tc1 Cl1 84.49(11) . . ?
O1 Tc1 Cl2 91.35(11) . . ?
O1 Tc1 N3 90.14(16) . . ?
O1 Tc1 N1 88.05(16) . . ?
O2 Tc1 Cl1 88.11(12) . . ?
O2 Tc1 Cl2 96.09(12) . . ?
O2 Tc1 O1 172.47(16) . . ?
O2 Tc1 N3 91.00(17) . . ?
O2 Tc1 N1 90.66(17) . . ?
N3 Tc1 Cl1 88.08(11) . . ?
N3 Tc1 Cl2 90.43(11) . . ?
N3 Tc1 N1 177.91(15) . . ?
N1 Tc1 Cl1 90.70(12) . . ?
N1 Tc1 Cl2 90.67(12) . . ?
Cl22 Tc2 Cl21 175.74(5) . . ?
O21 Tc2 Cl21 84.64(12) . . ?
O21 Tc2 Cl22 91.11(12) . . ?
O21 Tc2 N21 87.42(15) . . ?
O21 Tc2 N23 91.19(15) . . ?
O22 Tc2 Cl21 87.50(13) . . ?
O22 Tc2 Cl22 96.74(13) . . ?
O22 Tc2 O21 171.13(17) . . ?
O22 Tc2 N21 88.59(16) . . ?
O22 Tc2 N23 92.92(16) . . ?
N21 Tc2 Cl21 90.70(12) . . ?
N21 Tc2 Cl22 88.97(12) . . ?
N23 Tc2 Cl21 90.19(12) . . ?
N23 Tc2 Cl22 90.04(12) . . ?
N23 Tc2 N21 178.28(16) . . ?
C9 O1 Tc1 146.6(3) . . ?
C29 O21 Tc2 147.0(3) . . ?
C6 N4 C7 115.9(5) . . ?
C27 N24 C26 115.7(4) . . ?
C8 N3 Tc1 122.0(4) . . ?
C8 N3 C5 118.0(4) . . ?
C5 N3 Tc1 120.0(4) . . ?
C24 N21 Tc2 120.6(3) . . ?
C24 N21 C21 117.1(5) . . ?
C21 N21 Tc2 122.3(4) . . ?
C3 N2 C2 115.2(5) . . ?
C22 N22 C23 115.6(5) . . ?
C28 N23 Tc2 121.1(3) . . ?
C28 N23 C25 117.5(4) . . ?
C25 N23 Tc2 121.4(3) . . ?
C4 N1 Tc1 120.9(4) . . ?
C4 N1 C1 116.5(5) . . ?
C1 N1 Tc1 122.6(4) . . ?
N4 C6 H6 118.4 . . ?
N4 C6 C5 123.1(5) . . ?
C5 C6 H6 118.4 . . ?
H11A C11 H11B 107.6 . . ?
C10 C11 H11A 108.7 . . ?
C10 C11 H11B 108.7 . . ?
C10 C11 C12 114.0(4) . . ?
C12 C11 H11A 108.7 . . ?
C12 C11 H11B 108.7 . . ?
N3 C8 H8 119.9 . . ?
N3 C8 C7 120.2(5) . . ?
C7 C8 H8 119.9 . . ?
N4 C7 C8 122.9(5) . . ?
N4 C7 H7 118.5 . . ?
C8 C7 H7 118.5 . . ?
N22 C22 H22 118.6 . . ?
N22 C22 C21 122.9(5) . . ?
C21 C22 H22 118.6 . . ?
N22 C23 H23 118.9 . . ?
N22 C23 C24 122.3(5) . . ?
C24 C23 H23 118.9 . . ?
N24 C27 H27 118.9 . . ?
N24 C27 C28 122.1(5) . . ?
C28 C27 H27 118.9 . . ?
N21 C24 C23 121.1(5) . . ?
N21 C24 H24 119.4 . . ?
C23 C24 H24 119.4 . . ?
N24 C26 H26 118.4 . . ?
N24 C26 C25 123.3(5) . . ?
C25 C26 H26 118.4 . . ?
N3 C5 C6 119.8(5) . . ?
N3 C5 H5 120.1 . . ?
C6 C5 H5 120.1 . . ?
O1 C9 H9A 109.6 . . ?
O1 C9 H9B 109.6 . . ?
O1 C9 C10 110.5(4) . . ?
H9A C9 H9B 108.1 . . ?
C10 C9 H9A 109.6 . . ?
C10 C9 H9B 109.6 . . ?
H31A C31 H31B 107.8 . . ?
C32 C31 H31A 109.1 . . ?
C32 C31 H31B 109.1 . . ?
C30 C31 H31A 109.1 . . ?
C30 C31 H31B 109.1 . . ?
C30 C31 C32 112.5(5) . . ?
N2 C2 H2 118.8 . . ?
N2 C2 C1 122.5(5) . . ?
C1 C2 H2 118.8 . . ?
N1 C4 H4 119.7 . . ?
N1 C4 C3 120.7(5) . . ?
C3 C4 H4 119.7 . . ?
C31 C32 H32A 109.5 . . ?
C31 C32 H32B 109.5 . . ?
C31 C32 H32C 109.5 . . ?
H32A C32 H32B 109.5 . . ?
H32A C32 H32C 109.5 . . ?
H32B C32 H32C 109.5 . . ?
C11 C10 H10A 109.0 . . ?
C11 C10 H10B 109.0 . . ?
C9 C10 C11 113.1(4) . . ?
C9 C10 H10A 109.0 . . ?
C9 C10 H10B 109.0 . . ?
H10A C10 H10B 107.8 . . ?
N21 C21 C22 120.9(5) . . ?
N21 C21 H21 119.6 . . ?
C22 C21 H21 119.6 . . ?
N2 C3 C4 123.3(6) . . ?
N2 C3 H3 118.4 . . ?
C4 C3 H3 118.4 . . ?
C11 C12 H12A 109.5 . . ?
C11 C12 H12B 109.5 . . ?
C11 C12 H12C 109.5 . . ?
H12A C12 H12B 109.5 . . ?
H12A C12 H12C 109.5 . . ?
H12B C12 H12C 109.5 . . ?
N23 C28 C27 121.6(5) . . ?
N23 C28 H28 119.2 . . ?
C27 C28 H28 119.2 . . ?
N23 C25 C26 119.7(5) . . ?
N23 C25 H25 120.2 . . ?
C26 C25 H25 120.2 . . ?
C31 C30 H30A 108.6 . . ?
C31 C30 H30B 108.6 . . ?
C31 C30 C29 114.7(4) . . ?
H30A C30 H30B 107.6 . . ?
C29 C30 H30A 108.6 . . ?
C29 C30 H30B 108.6 . . ?
N1 C1 C2 121.8(5) . . ?
N1 C1 H1 119.1 . . ?
C2 C1 H1 119.1 . . ?
O21 C29 C30 110.9(4) . . ?
O21 C29 H29A 109.5 . . ?
O21 C29 H29B 109.5 . . ?
C30 C29 H29A 109.5 . . ?
C30 C29 H29B 109.5 . . ?
H29A C29 H29B 108.0 . . ?

loop_
_geom_bond_atom_site_label_1
_geom_bond_atom_site_label_2
_geom_bond_distance
_geom_bond_site_symmetry_2
_geom_bond_publ_flag
Tc1 Cl1 2.4335(13) . ?
Tc1 Cl2 2.3748(13) . ?
Tc1 O1 1.857(3) . ?
Tc1 O2 1.667(4) . ?
Tc1 N3 2.126(4) . ?
Tc1 N1 2.148(4) . ?
Tc2 Cl21 2.4420(14) . ?
Tc2 Cl22 2.3721(14) . ?
Tc2 O21 1.861(3) . ?
Tc2 O22 1.677(3) . ?
Tc2 N21 2.146(4) . ?
Tc2 N23 2.127(4) . ?
O1 C9 1.425(5) . ?
O21 C29 1.422(6) . ?
N4 C6 1.332(7) . ?
N4 C7 1.336(7) . ?
N24 C27 1.336(6) . ?
N24 C26 1.341(7) . ?
N3 C8 1.347(6) . ?
N3 C5 1.350(6) . ?
N21 C24 1.336(6) . ?
N21 C21 1.353(6) . ?
N2 C2 1.336(7) . ?
N2 C3 1.332(7) . ?
N22 C22 1.335(7) . ?
N22 C23 1.353(6) . ?
N23 C28 1.324(6) . ?
N23 C25 1.363(6) . ?
N1 C4 1.335(7) . ?
N1 C1 1.343(6) . ?
C6 H6 0.9500 . ?
C6 C5 1.390(7) . ?
C11 H11A 0.9900 . ?
C11 H11B 0.9900 . ?
C11 C10 1.524(7) . ?
C11 C12 1.524(7) . ?
C8 H8 0.9500 . ?
C8 C7 1.387(7) . ?
C7 H7 0.9500 . ?
C22 H22 0.9500 . ?
C22 C21 1.380(7) . ?
C23 H23 0.9500 . ?
C23 C24 1.386(7) . ?
C27 H27 0.9500 . ?
C27 C28 1.393(7) . ?
C24 H24 0.9500 . ?
C26 H26 0.9500 . ?
C26 C25 1.385(7) . ?
C5 H5 0.9500 . ?
C9 H9A 0.9900 . ?
C9 H9B 0.9900 . ?
C9 C10 1.517(7) . ?
C31 H31A 0.9900 . ?
C31 H31B 0.9900 . ?
C31 C32 1.541(7) . ?
C31 C30 1.522(8) . ?
C2 H2 0.9500 . ?
C2 C1 1.372(7) . ?
C4 H4 0.9500 . ?
C4 C3 1.387(7) . ?
C32 H32A 0.9800 . ?
C32 H32B 0.9800 . ?
C32 H32C 0.9800 . ?
C10 H10A 0.9900 . ?
C10 H10B 0.9900 . ?
C21 H21 0.9500 . ?
C3 H3 0.9500 . ?
C12 H12A 0.9800 . ?
C12 H12B 0.9800 . ?
C12 H12C 0.9800 . ?
C28 H28 0.9500 . ?
C25 H25 0.9500 . ?
C30 H30A 0.9900 . ?
C30 H30B 0.9900 . ?
C30 C29 1.525(7) . ?
C1 H1 0.9500 . ?
C29 H29A 0.9900 . ?
C29 H29B 0.9900 . ?

loop_
_geom_hbond_atom_site_label_D
_geom_hbond_atom_site_label_H
_geom_hbond_atom_site_label_A
_geom_hbond_distance_DH
_geom_hbond_distance_HA
_geom_hbond_distance_DA
_geom_hbond_angle_DHA
_geom_hbond_site_symmetry_A
_geom_hbond_publ_flag
C6 H6 O22 0.95 2.69 3.301(7) 122.8 1_455 yes
C24 H24 N4 0.95 2.43 3.292(7) 150.2 2_656 yes
C26 H26 O2 0.95 2.54 3.144(7) 121.7 . yes
C4 H4 N24 0.95 2.60 3.355(7) 137.2 2_665 yes
C28 H28 N2 0.95 2.50 3.344(7) 147.3 2_765 yes

loop_
_geom_torsion_atom_site_label_1
_geom_torsion_atom_site_label_2
_geom_torsion_atom_site_label_3
_geom_torsion_atom_site_label_4
_geom_torsion
_geom_torsion_site_symmetry_1
_geom_torsion_site_symmetry_2
_geom_torsion_site_symmetry_3
_geom_torsion_site_symmetry_4
_geom_torsion_publ_flag
Tc1 O1 C9 C10 -106.1(6) . . . . ?
Tc1 N3 C8 C7 -175.1(3) . . . . ?
Tc1 N3 C5 C6 176.1(3) . . . . ?
Tc1 N1 C4 C3 178.4(4) . . . . ?
Tc1 N1 C1 C2 -178.1(4) . . . . ?
Tc2 O21 C29 C30 168.9(4) . . . . ?
Tc2 N21 C24 C23 174.5(4) . . . . ?
Tc2 N21 C21 C22 -175.7(4) . . . . ?
Tc2 N23 C28 C27 -175.6(4) . . . . ?
Tc2 N23 C25 C26 176.6(4) . . . . ?
Cl1 Tc1 O1 C9 3.7(6) . . . . ?
Cl21 Tc2 O21 C29 26.6(6) . . . . ?
Cl2 Tc1 O1 C9 -177.8(6) . . . . ?
Cl22 Tc2 O21 C29 -153.3(6) . . . . ?
O1 C9 C10 C11 -70.0(6) . . . . ?
N4 C6 C5 N3 -0.2(8) . . . . ?
N24 C27 C28 N23 -0.5(8) . . . . ?
N24 C26 C25 N23 -1.7(8) . . . . ?
N3 Tc1 O1 C9 91.8(6) . . . . ?
N3 C8 C7 N4 -1.8(8) . . . . ?
N21 Tc2 O21 C29 -64.4(6) . . . . ?
N2 C2 C1 N1 -0.6(9) . . . . ?
N22 C22 C21 N21 0.6(9) . . . . ?
N22 C23 C24 N21 2.0(8) . . . . ?
N23 Tc2 O21 C29 116.6(6) . . . . ?
N1 Tc1 O1 C9 -87.2(6) . . . . ?
N1 C4 C3 N2 -0.1(8) . . . . ?
C6 N4 C7 C8 0.3(7) . . . . ?
C8 N3 C5 C6 -1.2(7) . . . . ?
C7 N4 C6 C5 0.7(7) . . . . ?
C22 N22 C23 C24 1.1(8) . . . . ?
C23 N22 C22 C21 -2.4(8) . . . . ?
C27 N24 C26 C25 3.0(8) . . . . ?
C24 N21 C21 C22 2.5(8) . . . . ?
C26 N24 C27 C28 -1.9(7) . . . . ?
C5 N3 C8 C7 2.2(7) . . . . ?
C31 C30 C29 O21 72.5(6) . . . . ?
C2 N2 C3 C4 0.3(8) . . . . ?
C4 N1 C1 C2 0.8(8) . . . . ?
C32 C31 C30 C29 -173.2(5) . . . . ?
C21 N21 C24 C23 -3.7(7) . . . . ?
C3 N2 C2 C1 0.0(8) . . . . ?
C12 C11 C10 C9 170.9(4) . . . . ?
C28 N23 C25 C26 -0.9(7) . . . . ?
C25 N23 C28 C27 1.9(7) . . . . ?
C1 N1 C4 C3 -0.5(7) . . . . ?
